data_2013076
loop_
_publ_author_name
'Gossman, William L.'
'Wilson, Scott R.'
'Oldfield, Eric'

_publ_section_title
;
 Monosodium
 [1-hydroxy-2-(1<i>H</i>-imidazol-3-ium-4-yl)ethane-1,1-diyl]bis(phosphonate)
 tetrahydrate (monosodium isozoledronate)
;
_journal_issue 12
_journal_name_full 'Acta Crystallographica Section C'
_journal_page_first m599
_journal_page_last m600
_journal_paper_doi 10.1107/S0108270102019522
_journal_volume 58
_journal_year 2002
_chemical_formula_iupac 'Na (C5 H9 N2 O7 P2) , 4H2 O'
_chemical_formula_moiety 'Na + , C5 H9 N2 O7 P2 - , 4H2 O'
_chemical_formula_sum 'C5 H17 N2 Na O11 P2'
_chemical_formula_weight 366.14
_chemical_name_common 'Isozoledronate monosodium'
_chemical_name_systematic
;Monosodium
 [1-hydroxy-2-(1H-imidazol-3-ium-4-yl)ethane-1,1-diyl]bis(phosphonate)
tetrahydrate
;
_space_group_IT_number 2
_symmetry_cell_setting triclinic
_symmetry_space_group_name_Hall '-P 1'
_symmetry_space_group_name_H-M 'P -1'
_atom_sites_solution_hydrogens geom
_atom_sites_solution_primary direct
_atom_sites_solution_secondary difmap
_audit_creation_method SHELXL97
_cell_angle_alpha 84.075(4)
_cell_angle_beta 82.803(5)
_cell_angle_gamma 85.776(5)
_cell_formula_units_Z 2
_cell_length_a 6.6664(19)
_cell_length_b 6.6765(19)
_cell_length_c 15.5711(18)
_cell_measurement_reflns_used 864
_cell_measurement_temperature 193(2)
_cell_measurement_theta_max 28.1
_cell_measurement_theta_min 2.6
_cell_volume 682.6(3)
_computing_cell_refinement 'SAINT (Bruker, 2001)'
_computing_data_collection 'SMART (Bruker, 2001)'
_computing_data_reduction SAINT
_computing_molecular_graphics SHELXTL
_computing_publication_material 'CIFTAB in SHELXL97 (Sheldrick, 2001)'
_computing_structure_refinement SHELXTL
_computing_structure_solution 'SHELXTL (Bruker, 2001)'
_diffrn_ambient_temperature 193(2)
_diffrn_measured_fraction_theta_full 0.884
_diffrn_measured_fraction_theta_max 0.884
_diffrn_measurement_device 'Siemens Platform CCD area-detector'
_diffrn_measurement_method 'profile data from \w'
_diffrn_radiation_monochromator graphite
_diffrn_radiation_source 'normal-focus sealed tube'
_diffrn_radiation_type MoK\a
_diffrn_radiation_wavelength 0.71073
_diffrn_reflns_av_R_equivalents 0.000
_diffrn_reflns_av_sigmaI/netI 0.025
_diffrn_reflns_limit_h_max 8
_diffrn_reflns_limit_h_min -7
_diffrn_reflns_limit_k_max 8
_diffrn_reflns_limit_k_min -7
_diffrn_reflns_limit_l_max 18
_diffrn_reflns_limit_l_min 0
_diffrn_reflns_number 3252
_diffrn_reflns_theta_full 25.39
_diffrn_reflns_theta_max 25.39
_diffrn_reflns_theta_min 2.65
_diffrn_standards_decay_% 0.3
_diffrn_standards_interval_time 399
_diffrn_standards_number 118
_exptl_absorpt_coefficient_mu 0.410
_exptl_absorpt_correction_T_max 0.960
_exptl_absorpt_correction_T_min 0.915
_exptl_absorpt_correction_type multi-scan
_exptl_absorpt_process_details '(SAINT and SADABS; Bruker, 2001)'
_exptl_crystal_colour colourless
_exptl_crystal_density_diffrn 1.781
_exptl_crystal_density_meas ?
_exptl_crystal_density_method 'not measured'
_exptl_crystal_description prism
_exptl_crystal_F_000 380
_exptl_crystal_size_max 0.22
_exptl_crystal_size_mid 0.22
_exptl_crystal_size_min 0.10
_refine_diff_density_max 0.28
_refine_diff_density_min -0.27
_refine_ls_extinction_method none
_refine_ls_goodness_of_fit_ref 1.036
_refine_ls_hydrogen_treatment refall
_refine_ls_matrix_type full
_refine_ls_number_parameters 259
_refine_ls_number_reflns 3252
_refine_ls_number_restraints 20
_refine_ls_restrained_S_all 1.034
_refine_ls_R_factor_all 0.038
_refine_ls_R_factor_gt 0.029
_refine_ls_shift/su_max <0.001
_refine_ls_shift/su_mean 0.000
_refine_ls_structure_factor_coef Fsqd
_refine_ls_weighting_details 'calc w = 1/[\s^2^(Fo^2^)+(0.0460P)^2^+0.0847P] where P=(Fo^2^+2Fc^2^)/3'
_refine_ls_weighting_scheme calc
_refine_ls_wR_factor_gt 0.074
_refine_ls_wR_factor_ref 0.077
_reflns_number_gt 2769
_reflns_number_total 3252
_reflns_threshold_expression I>2\s(I)
_cod_data_source_file gg1144.cif
_cod_data_source_block I
_cod_depositor_comments
;
The following automatic conversions were performed:
'_symmetry_cell_setting' value 'Triclinic' changed to 'triclinic'
according to '/home/saulius/struct/CIF-dictionaries/cif_core.dic'
dictionary named 'cif_core.dic' version 2.4.1 from 2010-06-29.

Automatic conversion script
Id: cif_fix_enum 1527 2010-12-29 10:47:43Z saulius 

The following automatic conversions were performed:

'_symmetry_cell_setting' value 'Triclinic' changed to 'triclinic'
according to /home/saulius/struct/CIF-dictionaries/cif_core.dic
dictionary named 'cif_core.dic' version 2.4.1 from 2010-06-29.

Automatic conversion script
Id: cif_fix_values 1715 2011-07-08 13:25:40Z adriana 

The following automatic conversions were performed:

'_exptl_crystal_density_meas' value 'not measured' was changed to '?'
- the value is perceived as not measured.

Automatic conversion script
Id: cif_fix_values 3008 2015-01-20 13:52:24Z robertas 
;
_cod_original_sg_symbol_H-M 'P -1 '
_cod_database_code 2013076
_cod_database_fobs_code 2013076

loop_
_symmetry_equiv_pos_as_xyz
'x, y, z'
'-x, -y, -z'

loop_
_atom_site_label
_atom_site_fract_x
_atom_site_fract_y
_atom_site_fract_z
_atom_site_U_iso_or_equiv
_atom_site_adp_type
_atom_site_calc_flag
_atom_site_refinement_flags
_atom_site_occupancy
_atom_site_disorder_assembly
_atom_site_disorder_group
_atom_site_type_symbol
N1 1.1410(2) 0.2747(2) 0.10652(10) 0.0164(4) Uani d D 1 . . N
H1 1.194(3) 0.286(3) 0.1536(12) 0.030(6) Uiso d D 1 . . H
C2 1.2389(3) 0.2330(3) 0.03025(13) 0.0186(4) Uani d D 1 . . C
H2 1.382(2) 0.220(3) 0.0173(13) 0.022(6) Uiso d D 1 . . H
N3 1.1050(3) 0.2244(3) -0.02430(10) 0.0174(4) Uani d D 1 . . N
H3 1.130(4) 0.194(4) -0.0769(11) 0.039(7) Uiso d D 1 . . H
C4 0.9146(3) 0.2604(3) 0.01783(12) 0.0164(4) Uani d D 1 . . C
H4 0.796(3) 0.264(3) -0.0086(12) 0.023(6) Uiso d D 1 . . H
C5 0.9349(3) 0.2899(3) 0.10087(12) 0.0140(4) Uani d . 1 . . C
C6 0.7764(3) 0.3262(3) 0.17512(12) 0.0163(4) Uani d D 1 . . C
H6A 0.833(3) 0.384(3) 0.2223(12) 0.023(6) Uiso d D 1 . . H
H6B 0.677(3) 0.423(3) 0.1499(12) 0.013(5) Uiso d D 1 . . H
C7 0.6660(3) 0.1333(3) 0.21377(11) 0.0132(4) Uani d . 1 . . C
Na1 0.83701(12) 0.21278(12) 0.44202(5) 0.0207(2) Uani d . 1 . . Na
O1 0.5836(2) 0.0608(2) 0.14323(8) 0.0164(3) Uani d . 1 . . O
H1A 0.513(4) -0.040(4) 0.1605(18) 0.045(8) Uiso d . 1 . . H
O2 0.96870(19) 0.0481(2) 0.31484(8) 0.0189(3) Uani d . 1 . . O
O3 0.9747(2) -0.1488(2) 0.18177(8) 0.0196(3) Uani d . 1 . . O
O4 0.7222(2) -0.2211(2) 0.31403(9) 0.0201(3) Uani d D 1 . . O
H4A 0.799(4) -0.325(3) 0.3184(18) 0.057(9) Uiso d D 1 . . H
O6 0.31938(19) 0.3641(2) 0.24684(8) 0.0157(3) Uani d . 1 . . O
O5 0.53436(19) 0.2770(2) 0.37243(8) 0.0189(3) Uani d . 1 . . O
O7 0.3417(2) 0.0112(2) 0.32022(9) 0.0186(3) Uani d D 1 . . O
H7A 0.218(3) 0.025(4) 0.3183(17) 0.046(8) Uiso d D 1 . . H
O8 1.2015(3) 0.1361(2) 0.50374(10) 0.0299(4) Uani d D 1 . . O
H8A 1.233(5) 0.171(5) 0.5510(14) 0.077(11) Uiso d D 1 . . H
H8B 1.298(4) 0.183(5) 0.4692(17) 0.080(12) Uiso d D 1 . . H
O9 0.6735(2) 0.3534(2) 0.57010(9) 0.0230(3) Uani d D 1 . . O
H9A 0.636(4) 0.261(3) 0.6055(15) 0.044(8) Uiso d D 1 . . H
H9B 0.605(4) 0.457(3) 0.5829(16) 0.045(8) Uiso d D 1 . . H
O10 0.9998(2) 0.4954(2) 0.36354(9) 0.0193(3) Uani d D 1 . . O
H10A 1.074(3) 0.546(4) 0.3934(14) 0.043(8) Uiso d D 1 . . H
H10B 1.079(3) 0.451(4) 0.3218(13) 0.044(8) Uiso d D 1 . . H
O11 1.3723(2) -0.2652(2) 0.14860(10) 0.0217(3) Uani d D 1 . . O
H11A 1.249(3) -0.225(5) 0.153(2) 0.076(12) Uiso d D 1 . . H
H11B 1.375(4) -0.372(3) 0.1817(14) 0.039(8) Uiso d D 1 . . H
P1 0.85337(7) -0.05516(8) 0.25666(3) 0.01313(13) Uani d . 1 . . P
P2 0.45611(7) 0.20966(7) 0.29463(3) 0.01322(13) Uani d . 1 . . P

loop_
_atom_site_aniso_label
_atom_site_aniso_U_11
_atom_site_aniso_U_22
_atom_site_aniso_U_33
_atom_site_aniso_U_12
_atom_site_aniso_U_13
_atom_site_aniso_U_23
N1 0.0145(8) 0.0214(9) 0.0136(8) -0.0015(7) -0.0030(7) -0.0013(7)
C2 0.0152(11) 0.0194(11) 0.0199(10) 0.0006(8) 0.0016(8) -0.0015(8)
N3 0.0211(9) 0.0176(9) 0.0127(8) -0.0012(7) 0.0015(7) -0.0019(7)
C4 0.0157(10) 0.0160(10) 0.0177(10) -0.0031(8) -0.0034(8) 0.0007(8)
C5 0.0148(10) 0.0109(9) 0.0162(9) -0.0031(7) -0.0021(7) 0.0009(7)
C6 0.0182(11) 0.0148(10) 0.0154(10) -0.0006(8) 0.0000(8) -0.0017(8)
C7 0.0116(9) 0.0161(10) 0.0121(9) -0.0002(7) -0.0018(7) -0.0031(7)
Na1 0.0218(4) 0.0215(5) 0.0187(4) -0.0011(3) -0.0017(3) -0.0025(3)
O1 0.0170(7) 0.0201(8) 0.0130(7) -0.0034(6) -0.0033(5) -0.0018(6)
O2 0.0143(7) 0.0239(8) 0.0196(7) 0.0010(6) -0.0044(6) -0.0061(6)
O3 0.0175(7) 0.0236(8) 0.0167(7) 0.0052(6) 0.0000(6) -0.0050(6)
O4 0.0171(7) 0.0160(8) 0.0246(8) 0.0006(6) 0.0023(6) 0.0040(6)
O6 0.0138(7) 0.0175(7) 0.0152(7) 0.0016(5) -0.0008(5) -0.0015(5)
O5 0.0156(7) 0.0252(8) 0.0160(7) 0.0023(6) -0.0024(5) -0.0054(6)
O7 0.0107(7) 0.0193(7) 0.0245(7) -0.0005(6) -0.0019(6) 0.0036(6)
O8 0.0413(10) 0.0300(9) 0.0174(8) -0.0060(8) 0.0015(8) -0.0010(7)
O9 0.0270(9) 0.0183(9) 0.0223(8) -0.0007(7) 0.0013(6) -0.0014(7)
O10 0.0172(8) 0.0198(8) 0.0209(8) 0.0018(6) -0.0026(6) -0.0037(6)
O11 0.0173(8) 0.0199(8) 0.0269(8) -0.0017(6) -0.0014(6) 0.0015(7)
P1 0.0112(3) 0.0151(3) 0.0128(2) 0.00070(19) -0.00098(19) -0.00133(19)
P2 0.0113(2) 0.0157(3) 0.0123(2) 0.00069(19) -0.00083(19) -0.00129(19)

loop_
_atom_type_symbol
_atom_type_description
_atom_type_scat_dispersion_real
_atom_type_scat_dispersion_imag
_atom_type_scat_source
C C 0.0033 0.0016 'International Tables Vol C Tables 4.2.6.8 and 6.1.1.4'
H H 0.0000 0.0000 'International Tables Vol C Tables 4.2.6.8 and 6.1.1.4'
N N 0.0061 0.0033 'International Tables Vol C Tables 4.2.6.8 and 6.1.1.4'
Na Na 0.0362 0.0249 'International Tables Vol C Tables 4.2.6.8 and 6.1.1.4'
O O 0.0106 0.0060 'International Tables Vol C Tables 4.2.6.8 and 6.1.1.4'
P P 0.1023 0.0942 'International Tables Vol C Tables 4.2.6.8 and 6.1.1.4'

loop_
_geom_angle_atom_site_label_1
_geom_angle_atom_site_label_2
_geom_angle_atom_site_label_3
_geom_angle_site_symmetry_1
_geom_angle_site_symmetry_3
_geom_angle
_geom_angle_publ_flag
C2 N1 C5 . . 109.08(16) ?
C2 N1 H1 . . 126.7(15) ?
C5 N1 H1 . . 124.2(15) ?
N3 C2 N1 . . 108.45(18) ?
N3 C2 H2 . . 126.6(13) ?
N1 C2 H2 . . 124.9(13) ?
C2 N3 C4 . . 109.07(17) ?
C2 N3 H3 . . 126.3(17) ?
C4 N3 H3 . . 124.5(17) ?
C5 C4 N3 . . 107.52(17) ?
C5 C4 H4 . . 128.6(13) ?
N3 C4 H4 . . 123.9(13) ?
C4 C5 N1 . . 105.86(17) ?
C4 C5 C6 . . 129.75(18) ?
N1 C5 C6 . . 124.37(17) ?
C5 C6 C7 . . 113.37(16) y
C5 C6 H6A . . 111.7(12) ?
C7 C6 H6A . . 109.0(12) ?
C5 C6 H6B . . 104.4(11) ?
C7 C6 H6B . . 108.2(11) ?
H6A C6 H6B . . 110.1(16) ?
O1 C7 C6 . . 106.18(14) ?
O1 C7 P2 . . 108.75(12) ?
C6 C7 P2 . . 107.82(13) ?
O1 C7 P1 . . 110.29(12) ?
C6 C7 P1 . . 108.68(12) ?
P2 C7 P1 . . 114.75(9) y
O10 Na1 O9 . . 102.25(6) ?
O10 Na1 O5 . . 94.05(5) ?
O9 Na1 O5 . . 91.07(6) ?
O10 Na1 O2 . . 83.19(6) ?
O9 Na1 O2 . . 173.48(6) ?
O5 Na1 O2 . . 84.91(5) ?
O10 Na1 O8 . 2_756 156.91(6) ?
O9 Na1 O8 . 2_756 96.27(6) ?
O5 Na1 O8 . 2_756 99.32(6) ?
O2 Na1 O8 . 2_756 79.37(6) ?
O10 Na1 O8 . . 82.90(6) ?
O9 Na1 O8 . . 94.75(6) ?
O5 Na1 O8 . . 173.89(6) ?
O2 Na1 O8 . . 89.46(5) ?
O8 Na1 O8 2_756 . 81.92(7) ?
C7 O1 H1A . . 111.4(18) ?
P1 O2 Na1 . . 128.03(8) ?
P1 O4 H4A . . 106(2) ?
P2 O5 Na1 . . 136.23(8) ?
P2 O7 H7A . . 114.7(19) ?
Na1 O8 Na1 2_756 . 98.08(7) ?
Na1 O8 H8A 2_756 . 95(2) ?
Na1 O8 H8A . . 126(2) ?
Na1 O8 H8B 2_756 . 127(2) ?
Na1 O8 H8B . . 113(2) ?
H8A O8 H8B . . 99(2) ?
Na1 O9 H9A . . 108.4(19) ?
Na1 O9 H9B . . 138.1(18) ?
H9A O9 H9B . . 108(2) ?
Na1 O10 H10A . . 111.6(18) ?
Na1 O10 H10B . . 107.3(18) ?
H10A O10 H10B . . 105(2) ?
H11A O11 H11B . . 105(2) ?
O3 P1 O2 . . 116.91(8) ?
O3 P1 O4 . . 109.30(8) ?
O2 P1 O4 . . 109.17(8) ?
O3 P1 C7 . . 108.58(8) ?
O2 P1 C7 . . 107.32(8) ?
O4 P1 C7 . . 104.88(8) ?
O5 P2 O6 . . 115.87(8) ?
O5 P2 O7 . . 110.52(8) ?
O6 P2 O7 . . 108.71(8) ?
O5 P2 C7 . . 111.01(8) ?
O6 P2 C7 . . 106.68(8) ?
O7 P2 C7 . . 103.23(8) ?

loop_
_geom_bond_atom_site_label_1
_geom_bond_atom_site_label_2
_geom_bond_site_symmetry_2
_geom_bond_distance
_geom_bond_publ_flag
N1 C2 . 1.327(3) y
N1 C5 . 1.384(2) y
N1 H1 . 0.866(15) ?
C2 N3 . 1.315(3) y
C2 H2 . 0.947(16) ?
N3 C4 . 1.370(3) y
N3 H3 . 0.856(16) ?
C4 C5 . 1.353(3) y
C4 H4 . 0.931(15) ?
C5 C6 . 1.492(3) ?
C6 C7 . 1.559(3) ?
C6 H6A . 0.990(15) ?
C6 H6B . 0.980(14) ?
C7 O1 . 1.429(2) ?
C7 P2 . 1.8411(19) ?
C7 P1 . 1.8421(18) ?
Na1 O10 . 2.3927(17) ?
Na1 O9 . 2.3955(17) ?
Na1 O5 . 2.3986(16) ?
Na1 O2 . 2.4029(15) ?
Na1 O8 2_756 2.4150(19) ?
Na1 O8 . 2.719(2) ?
O1 H1A . 0.85(3) ?
O2 P1 . 1.5060(14) y
O3 P1 . 1.4983(14) y
O4 P1 . 1.5912(14) y
O4 H4A . 0.833(17) ?
O6 P2 . 1.5235(13) y
O5 P2 . 1.4991(13) y
O7 P2 . 1.5687(15) y
O7 H7A . 0.825(17) ?
O8 Na1 2_756 2.4150(19) ?
O8 H8A . 0.847(17) ?
O8 H8B . 0.843(17) ?
O9 H9A . 0.815(16) ?
O9 H9B . 0.828(16) ?
O10 H10A . 0.829(16) ?
O10 H10B . 0.846(16) ?
O11 H11A . 0.842(17) ?
O11 H11B . 0.837(16) ?

loop_
_geom_hbond_atom_site_label_D
_geom_hbond_atom_site_label_H
_geom_hbond_atom_site_label_A
_geom_hbond_site_symmetry_A
_geom_hbond_distance_DH
_geom_hbond_distance_HA
_geom_hbond_distance_DA
_geom_hbond_angle_DHA
N1 H1 O6 1_655 0.866(15) 1.898(16) 2.751(2) 168(2)
N3 H3 O3 2_755 0.856(16) 1.915(19) 2.678(2) 148(2)
N3 H3 O1 2_755 0.856(16) 2.65(2) 3.248(2) 128(2)
O1 H1A O11 1_455 0.85(3) 1.86(3) 2.667(2) 156(3)
O4 H4A O10 1_545 0.833(17) 1.884(19) 2.6722(19) 157(3)
O7 H7A O2 1_455 0.825(17) 1.666(17) 2.4914(19) 179(3)
O8 H8A O4 2_756 0.847(17) 2.224(17) 3.061(2) 170(3)
O8 H8B O5 1_655 0.843(17) 2.121(18) 2.960(2) 173(3)
O9 H9A O7 2_656 0.815(16) 2.058(18) 2.826(2) 157(3)
O9 H9A O4 2_656 0.815(16) 2.57(2) 3.134(2) 127(2)
O9 H9B O5 2_666 0.828(16) 2.086(17) 2.907(2) 171(3)
O10 H10A O9 2_766 0.829(16) 2.024(18) 2.816(2) 160(2)
O10 H10B O6 1_655 0.846(16) 1.952(18) 2.7736(19) 163(2)
O11 H11A O3 . 0.842(17) 1.874(19) 2.708(2) 170(3)
O11 H11B O6 1_645 0.837(16) 1.975(18) 2.793(2) 165(2)

loop_
_geom_torsion_atom_site_label_1
_geom_torsion_atom_site_label_2
_geom_torsion_atom_site_label_3
_geom_torsion_atom_site_label_4
_geom_torsion_site_symmetry_1
_geom_torsion_site_symmetry_4
_geom_torsion
_geom_torsion_publ_flag
C5 N1 C2 N3 . . 1.1(2) ?
N1 C2 N3 C4 . . -0.4(2) ?
C2 N3 C4 C5 . . -0.5(2) ?
N3 C4 C5 N1 . . 1.2(2) ?
N3 C4 C5 C6 . . -177.26(19) ?
C2 N1 C5 C4 . . -1.4(2) ?
C2 N1 C5 C6 . . 177.13(18) ?
C4 C5 C6 C7 . . 74.3(3) ?
N1 C5 C6 C7 . . -103.8(2) ?
C5 C6 C7 O1 . . -56.66(19) ?
C5 C6 C7 P2 . . -173.07(13) ?
C5 C6 C7 P1 . . 61.98(18) y
O10 Na1 O2 P1 . . -123.31(10) ?
O5 Na1 O2 P1 . . -28.60(10) ?
O8 Na1 O2 P1 2_756 . 71.89(10) ?
O8 Na1 O2 P1 . . 153.77(10) ?
Na1 Na1 O2 P1 2_756 . 116.20(9) ?
O10 Na1 O5 P2 . . 92.86(12) ?
O9 Na1 O5 P2 . . -164.78(12) ?
O2 Na1 O5 P2 . . 10.08(12) ?
O8 Na1 O5 P2 2_756 . -68.25(13) ?
Na1 Na1 O5 P2 2_756 . -61.30(15) ?
O10 Na1 O8 Na1 . 2_756 -162.55(7) ?
O9 Na1 O8 Na1 . 2_756 95.67(7) ?
O2 Na1 O8 Na1 . 2_756 -79.34(6) ?
Na1 O2 P1 O3 . . -179.17(8) ?
Na1 O2 P1 O4 . . -54.50(11) ?
Na1 O2 P1 C7 . . 58.65(11) ?
O1 C7 P1 O3 . . 39.48(14) ?
C6 C7 P1 O3 . . -76.54(14) ?
P2 C7 P1 O3 . . 162.69(9) ?
O1 C7 P1 O2 . . 166.70(12) ?
C6 C7 P1 O2 . . 50.69(14) ?
P2 C7 P1 O2 . . -70.08(12) ?
O1 C7 P1 O4 . . -77.27(13) ?
C6 C7 P1 O4 . . 166.71(12) ?
P2 C7 P1 O4 . . 45.94(12) ?
Na1 O5 P2 O6 . . -147.48(10) ?
Na1 O5 P2 O7 . . 88.32(12) ?
Na1 O5 P2 C7 . . -25.60(14) ?
O1 C7 P2 O5 . . 177.03(11) ?
C6 C7 P2 O5 . . -68.25(13) ?
P1 C7 P2 O5 . . 52.99(12) ?
O1 C7 P2 O6 . . -55.89(14) ?
C6 C7 P2 O6 . . 58.84(13) ?
P1 C7 P2 O6 . . -179.92(9) ?
O1 C7 P2 O7 . . 58.60(13) ?
C6 C7 P2 O7 . . 173.32(11) ?
P1 C7 P2 O7 . . -65.44(11) ?
